data_4068482
loop_
_publ_author_name
'Renfrew, Anna K.'
'Phillips, Andrew D.'
'Egger, Alexander E.'
'Hartinger, Christian G.'
'Bosquain, Sylvain S.'
'Nazarov, Alexey A.'
'Keppler, Bernhard K.'
'Gonsalvi, Luca'
'Peruzzini, Maurizio'
'Dyson, Paul J.'

_publ_section_title
;
 Influence of Structural Variation on the Anticancer Activity of
 RAPTA-Type Complexes: ptn versus pta
;
_journal_issue 4
_journal_name_full Organometallics
_journal_page_first 1165
_journal_paper_doi 10.1021/om800899e
_journal_volume 28
_journal_year 2009
_chemical_formula_moiety 'C17 H30 Cl1 N3 P Ru, C H2 Cl2, B F4'
_chemical_formula_sum 'C18 H32 B Cl3 F4 N3 P Ru'
_chemical_formula_weight 615.67
_chemical_name_common pCymRu(Me)PTN.BF4
_chemical_name_systematic
;
 ?
;
_space_group_IT_number 33
_symmetry_cell_setting orthorhombic
_symmetry_Int_Tables_number 33
_symmetry_space_group_name_Hall 'P 2c -2n'
_symmetry_space_group_name_H-M 'P n a 21'
_atom_sites_solution_hydrogens geom
_atom_sites_solution_primary direct
_atom_sites_solution_secondary difmap
_audit_creation_method SHELXL-97
_cell_angle_alpha 90.00
_cell_angle_beta 90.00
_cell_angle_gamma 90.00
_cell_formula_units_Z 4
_cell_length_a 12.6112(13)
_cell_length_b 12.8196(15)
_cell_length_c 15.4543(11)
_cell_measurement_reflns_used 125
_cell_measurement_temperature 173(2)
_cell_measurement_theta_max 19.809
_cell_measurement_theta_min 3.580
_cell_volume 2498.5(4)
_computing_cell_refinement 'Dirax/lsq (Duisenberg & Schreurs, 1989-2000)'
_computing_data_collection 'Collect (Nonius BV, 1997-2000)'
_computing_data_reduction 'EvalCCD (Duisenberg & Schreurs 1990-2000)'
_computing_molecular_graphics 'SHELXTL 5, XP (Sheldrick, 1994)'
_computing_structure_refinement 'SHELXL-97 (Sheldrick, 1997)'
_computing_structure_solution 'SHELXS-97 (Sheldrick, 1990)'
_diffrn_ambient_temperature 173(2)
_diffrn_detector 'Apex II CCD'
_diffrn_detector_area_resol_mean 9
_diffrn_measured_fraction_theta_full 0.997
_diffrn_measured_fraction_theta_max 0.997
_diffrn_measurement_device_type 'Bruker-Nonus KappaCCD'
_diffrn_measurement_method 'phi and omega scans'
_diffrn_radiation_monochromator graphite
_diffrn_radiation_source 'fine-focus sealed tube'
_diffrn_radiation_type MoK\a
_diffrn_radiation_wavelength 0.71073
_diffrn_reflns_av_R_equivalents 0.0687
_diffrn_reflns_av_sigmaI/netI 0.0319
_diffrn_reflns_limit_h_max 14
_diffrn_reflns_limit_h_min -14
_diffrn_reflns_limit_k_max 15
_diffrn_reflns_limit_k_min -15
_diffrn_reflns_limit_l_max 18
_diffrn_reflns_limit_l_min -18
_diffrn_reflns_number 51795
_diffrn_reflns_theta_full 25.00
_diffrn_reflns_theta_max 25.00
_diffrn_reflns_theta_min 3.48
_diffrn_source 'Enraf Nonius FR590'
_exptl_absorpt_coefficient_mu 1.054
_exptl_absorpt_correction_T_max 0.888
_exptl_absorpt_correction_T_min 0.617
_exptl_absorpt_correction_type multi-scan
_exptl_absorpt_process_details
;
 SADABS 2.03 (Bruker, 2001)
 R.H. Blessing, Acta Cryst. (1995), a51, 33-38
;
_exptl_crystal_density_diffrn 1.637
_exptl_crystal_density_method 'not measured'
_exptl_crystal_F_000 1248
_exptl_crystal_size_max 0.430
_exptl_crystal_size_mid 0.174
_exptl_crystal_size_min 0.113
_refine_diff_density_max 0.474
_refine_diff_density_min -0.391
_refine_diff_density_rms 0.073
_refine_ls_abs_structure_details 'Flack H D (1983), Acta Cryst. A39, 876-881'
_refine_ls_abs_structure_Flack 0.03(3)
_refine_ls_extinction_method none
_refine_ls_goodness_of_fit_ref 1.094
_refine_ls_hydrogen_treatment constr
_refine_ls_matrix_type full
_refine_ls_number_parameters 293
_refine_ls_number_reflns 4391
_refine_ls_number_restraints 1
_refine_ls_restrained_S_all 1.094
_refine_ls_R_factor_all 0.0352
_refine_ls_R_factor_gt 0.0277
_refine_ls_shift/su_max 0.001
_refine_ls_shift/su_mean 0.000
_refine_ls_structure_factor_coef Fsqd
_refine_ls_weighting_details 'calc w=1/[\s^2^(Fo^2^)+(0.0128P)^2^+2.3862P] where P=(Fo^2^+2Fc^2^)/3'
_refine_ls_weighting_scheme calc
_refine_ls_wR_factor_gt 0.0481
_refine_ls_wR_factor_ref 0.0510
_reflns_number_gt 4012
_reflns_number_total 4391
_reflns_threshold_expression I>2/s(I)
_cod_data_source_file om800899e_si_001.cif
_cod_data_source_block pd453
_cod_original_sg_symbol_H-M 'P n a 2 1'
_cod_database_code 4068482

loop_
_symmetry_equiv_pos_as_xyz
'x, y, z'
'-x, -y, z+1/2'
'-x+1/2, y+1/2, z+1/2'
'x+1/2, -y+1/2, z'

loop_
_atom_site_label
_atom_site_type_symbol
_atom_site_fract_x
_atom_site_fract_y
_atom_site_fract_z
_atom_site_U_iso_or_equiv
_atom_site_adp_type
_atom_site_occupancy
_atom_site_symmetry_multiplicity
_atom_site_calc_flag
_atom_site_refinement_flags
_atom_site_disorder_assembly
_atom_site_disorder_group
B1 B 0.4800(4) 0.0340(3) 0.7498(3) 0.0228(10) Uani 1 1 d . . .
C1 C 0.1411(3) 0.1823(3) 0.6708(4) 0.0281(8) Uani 1 1 d . . .
H1A H 0.1563 0.1742 0.6090 0.042 Uiso 1 1 calc R A 1
H1B H 0.2027 0.1599 0.7046 0.042 Uiso 1 1 calc R A 1
H1C H 0.1258 0.2557 0.6833 0.042 Uiso 1 1 calc R A 1
C2 C 0.0074(3) 0.1278(3) 0.8123(2) 0.0174(8) Uani 1 1 d . . .
H2A H 0.0608 0.0888 0.8464 0.021 Uiso 1 1 calc R B 1
H2B H 0.0166 0.2030 0.8247 0.021 Uiso 1 1 calc R B 1
C3 C -0.0885(3) 0.1707(3) 0.6564(3) 0.0233(9) Uani 1 1 d . . .
H3A H -0.0814 0.2469 0.6649 0.028 Uiso 1 1 calc R C 1
H3B H -0.0945 0.1571 0.5935 0.028 Uiso 1 1 calc R C 1
C4 C -0.1813(3) 0.1566(3) 0.7934(2) 0.0244(9) Uani 1 1 d . . .
H4A H -0.2516 0.1407 0.8187 0.029 Uiso 1 1 calc R G .
H4B H -0.1672 0.2318 0.8022 0.029 Uiso 1 1 calc R . .
C5 C -0.2091(3) 0.0251(3) 0.6878(2) 0.0263(10) Uani 1 1 d . . .
H5A H -0.2089 0.0078 0.6254 0.032 Uiso 1 1 calc R D 2
H5B H -0.2808 0.0105 0.7110 0.032 Uiso 1 1 calc R D 2
C6 C -0.1205(3) -0.0143(3) 0.8290(2) 0.0196(8) Uani 1 1 d . . .
H6A H -0.1908 -0.0303 0.8543 0.023 Uiso 1 1 calc R E 2
H6B H -0.0667 -0.0544 0.8618 0.023 Uiso 1 1 calc R E 2
C7 C -0.1844(3) -0.1584(3) 0.7332(3) 0.0274(9) Uani 1 1 d . . .
H7A1 H -0.2549 -0.1499 0.7590 0.041 Uiso 1 1 calc R F 2
H7A2 H -0.1455 -0.2128 0.7645 0.041 Uiso 1 1 calc R F 2
H7A3 H -0.1918 -0.1785 0.6723 0.041 Uiso 1 1 calc R F 2
C8 C 0.0929(3) -0.2155(3) 0.6008(2) 0.0185(9) Uani 1 1 d . G .
C9 C 0.0533(3) -0.2435(3) 0.6817(2) 0.0220(10) Uani 1 1 d . G .
H9 H 0.0044 -0.2996 0.6864 0.026 Uiso 1 1 calc R . .
C10 C 0.0856(3) -0.1881(3) 0.7582(2) 0.0186(10) Uani 1 1 d . G .
H10 H 0.0524 -0.2045 0.8117 0.022 Uiso 1 1 calc R . .
C11 C 0.1640(3) -0.1110(3) 0.7567(2) 0.0172(9) Uani 1 1 d . G .
C12 C 0.2040(2) -0.0813(3) 0.6730(3) 0.0207(7) Uani 1 1 d . G .
H12 H 0.2556 -0.0276 0.6687 0.025 Uiso 1 1 calc R . .
C13 C 0.1675(3) -0.1312(3) 0.5970(2) 0.0196(9) Uani 1 1 d . G .
H13 H 0.1929 -0.1084 0.5423 0.024 Uiso 1 1 calc R . .
C14 C 0.0603(3) -0.2690(3) 0.5165(2) 0.0210(9) Uani 1 1 d . . .
H14 H 0.0622 -0.2154 0.4695 0.025 Uiso 1 1 calc R . .
C15 C 0.1432(3) -0.3533(3) 0.4944(3) 0.0290(10) Uani 1 1 d . . .
H15A H 0.1433 -0.4069 0.5397 0.043 Uiso 1 1 calc R . .
H15B H 0.2137 -0.3213 0.4909 0.043 Uiso 1 1 calc R . .
H15C H 0.1255 -0.3853 0.4387 0.043 Uiso 1 1 calc R . .
C16 C -0.0511(3) -0.3145(3) 0.5191(3) 0.0275(9) Uani 1 1 d . . .
H16A H -0.0705 -0.3399 0.4614 0.041 Uiso 1 1 calc R . .
H16B H -0.1014 -0.2605 0.5372 0.041 Uiso 1 1 calc R . .
H16C H -0.0532 -0.3726 0.5604 0.041 Uiso 1 1 calc R . .
C17 C 0.2066(3) -0.0643(3) 0.8392(2) 0.0256(9) Uani 1 1 d . . .
H17A H 0.1532 -0.0705 0.8849 0.038 Uiso 1 1 calc R . .
H17B H 0.2232 0.0095 0.8297 0.038 Uiso 1 1 calc R . .
H17C H 0.2711 -0.1014 0.8565 0.038 Uiso 1 1 calc R . .
C18 C 0.0273(3) -0.3895(3) 0.9754(3) 0.0324(10) Uani 1 1 d . . .
H18A H 0.0128 -0.4413 0.9293 0.039 Uiso 1 1 calc R . .
H18B H 0.0129 -0.4229 1.0319 0.039 Uiso 1 1 calc R . .
N2 N -0.1834(3) 0.1339(2) 0.69983(18) 0.0236(8) Uani 1 1 d . G .
N3 N -0.0994(2) 0.0951(2) 0.83890(18) 0.0203(7) Uani 1 1 d . G .
F1 F 0.38733(19) 0.09280(18) 0.74580(19) 0.0464(7) Uani 1 1 d . . .
F2 F 0.52535(18) 0.02778(17) 0.6676(2) 0.0427(5) Uani 1 1 d . . .
F3 F 0.45553(19) -0.06532(18) 0.77931(14) 0.0369(6) Uani 1 1 d . . .
F4 F 0.55068(19) 0.0822(2) 0.80563(16) 0.0478(7) Uani 1 1 d . . .
P1A P 0.0296(7) 0.1047(6) 0.6989(5) 0.0077(5) Uani 0.618(2) 1 d P G 1
N1A N 0.027(2) 0.1117(19) 0.6931(17) 0.0077(5) Uani 0.618(2) 1 d P G 1
P1B P -0.1313(8) -0.0537(9) 0.7282(6) 0.0227(12) Uani 0.382(2) 1 d P G 2
N1B N -0.119(3) -0.048(3) 0.740(2) 0.0227(12) Uani 0.382(2) 1 d P G 2
Cl1 Cl -0.05064(8) -0.02811(8) 0.52911(6) 0.0270(2) Uani 1 1 d . G .
Cl2 Cl -0.05689(9) -0.28059(9) 0.96195(7) 0.0382(3) Uani 1 1 d . . .
Cl3 Cl 0.16207(10) -0.35085(12) 0.97060(9) 0.0609(4) Uani 1 1 d . . .
Ru1 Ru 0.02980(2) -0.06789(2) 0.667502(19) 0.01411(6) Uani 1 1 d . . .

loop_
_atom_site_aniso_label
_atom_site_aniso_U_11
_atom_site_aniso_U_22
_atom_site_aniso_U_33
_atom_site_aniso_U_23
_atom_site_aniso_U_13
_atom_site_aniso_U_12
B1 0.023(2) 0.024(2) 0.022(2) -0.0008(18) 0.004(2) 0.002(2)
C1 0.0234(19) 0.030(2) 0.0303(19) -0.002(3) -0.004(3) -0.0022(16)
C2 0.021(2) 0.0130(19) 0.0181(17) -0.0028(15) -0.0037(15) 0.0004(16)
C3 0.044(2) 0.0101(17) 0.016(2) 0.0055(17) 0.003(2) 0.0074(16)
C4 0.023(2) 0.031(2) 0.0196(19) -0.0084(17) -0.0008(16) 0.0114(19)
C5 0.0102(17) 0.041(2) 0.028(3) -0.0111(17) -0.0007(16) 0.0014(17)
C6 0.022(2) 0.018(2) 0.018(2) 0.0064(16) 0.0025(16) -0.0027(18)
C7 0.030(2) 0.026(2) 0.026(2) -0.0052(17) 0.0014(18) 0.001(2)
C8 0.019(2) 0.016(2) 0.020(2) 0.0017(17) 0.0033(17) 0.0082(17)
C9 0.0177(19) 0.0220(18) 0.026(3) 0.0082(18) 0.0020(17) 0.0047(14)
C10 0.017(2) 0.024(2) 0.0143(19) 0.0084(17) 0.0002(16) 0.0073(18)
C11 0.018(2) 0.020(2) 0.0140(19) 0.0019(16) -0.0024(16) 0.0124(18)
C12 0.0170(16) 0.0201(18) 0.0249(18) -0.003(2) 0.003(2) 0.0056(14)
C13 0.022(2) 0.022(2) 0.0144(19) 0.0044(16) 0.0045(17) 0.0012(18)
C14 0.020(2) 0.023(2) 0.0199(19) -0.0014(16) 0.0002(15) 0.0041(17)
C15 0.029(2) 0.025(2) 0.033(2) -0.0053(18) -0.0015(18) 0.0028(19)
C16 0.027(2) 0.029(2) 0.026(2) -0.0025(18) -0.0051(17) 0.0022(19)
C17 0.019(2) 0.036(2) 0.0217(19) -0.0018(19) -0.0048(15) 0.011(2)
C18 0.047(3) 0.026(2) 0.024(2) -0.0012(17) -0.002(2) -0.004(2)
N2 0.0265(19) 0.0240(18) 0.0202(16) -0.0034(13) -0.0034(14) 0.0117(15)
N3 0.0216(18) 0.0219(19) 0.0175(15) -0.0014(13) 0.0016(13) 0.0033(14)
F1 0.0295(14) 0.0266(14) 0.0832(19) 0.0154(13) 0.0082(14) 0.0070(12)
F2 0.0416(12) 0.0665(15) 0.0199(9) 0.004(2) 0.0031(15) -0.0056(12)
F3 0.0441(16) 0.0260(13) 0.0407(14) 0.0039(11) 0.0110(11) 0.0083(13)
F4 0.0383(16) 0.072(2) 0.0334(14) -0.0169(13) -0.0016(11) -0.0134(15)
P1A 0.0076(7) 0.0060(11) 0.0096(11) 0.0024(8) -0.0017(7) -0.0018(7)
N1A 0.0076(7) 0.0060(11) 0.0096(11) 0.0024(8) -0.0017(7) -0.0018(7)
P1B 0.019(3) 0.0258(19) 0.024(3) -0.0038(18) -0.0038(17) -0.0042(17)
N1B 0.019(3) 0.0258(19) 0.024(3) -0.0038(18) -0.0038(17) -0.0042(17)
Cl1 0.0374(6) 0.0300(6) 0.0135(4) -0.0008(4) -0.0050(4) 0.0156(5)
Cl2 0.0414(7) 0.0447(7) 0.0285(5) -0.0052(5) 0.0030(5) 0.0080(5)
Cl3 0.0330(7) 0.0994(11) 0.0505(7) -0.0312(7) 0.0004(6) 0.0076(7)
Ru1 0.01506(12) 0.01579(12) 0.01148(11) 0.00103(16) 0.00035(17) 0.00249(13)

loop_
_atom_type_symbol
_atom_type_description
_atom_type_scat_dispersion_real
_atom_type_scat_dispersion_imag
_atom_type_scat_source
C C 0.0033 0.0016 'International Tables Vol C Tables 4.2.6.8 and 6.1.1.4'
H H 0.0000 0.0000 'International Tables Vol C Tables 4.2.6.8 and 6.1.1.4'
B B 0.0013 0.0007 'International Tables Vol C Tables 4.2.6.8 and 6.1.1.4'
N N 0.0061 0.0033 'International Tables Vol C Tables 4.2.6.8 and 6.1.1.4'
F F 0.0171 0.0103 'International Tables Vol C Tables 4.2.6.8 and 6.1.1.4'
P P 0.1023 0.0942 'International Tables Vol C Tables 4.2.6.8 and 6.1.1.4'
Cl Cl 0.1484 0.1585 'International Tables Vol C Tables 4.2.6.8 and 6.1.1.4'
Ru Ru -1.2594 0.8363 'International Tables Vol C Tables 4.2.6.8 and 6.1.1.4'

loop_
_geom_angle_atom_site_label_1
_geom_angle_atom_site_label_2
_geom_angle_atom_site_label_3
_geom_angle
F4 B1 F3 110.4(3)
F4 B1 F1 109.1(3)
F3 B1 F1 108.9(3)
F4 B1 F2 109.2(3)
F3 B1 F2 109.7(3)
F1 B1 F2 109.5(3)
N3 C2 P1A 111.6(4)
N3 C2 H2A 109.3
P1A C2 H2A 109.3
N3 C2 H2B 109.3
P1A C2 H2B 109.3
H2A C2 H2B 108.0
N2 C3 P1A 110.7(3)
N2 C3 H3A 109.5
P1A C3 H3A 109.5
N2 C3 H3B 109.5
P1A C3 H3B 109.5
H3A C3 H3B 108.1
N2 C4 N3 111.9(3)
N2 C4 H4A 109.2
N3 C4 H4A 109.2
N2 C4 H4B 109.2
N3 C4 H4B 109.2
H4A C4 H4B 107.9
N2 C5 N1B 108.9(11)
N2 C5 H5A 109.9
N1B C5 H5A 109.9
N2 C5 H5B 109.9
N1B C5 H5B 109.9
H5A C5 H5B 108.3
N3 C6 N1B 112.8(15)
N3 C6 H6A 109.0
N1B C6 H6A 109.0
N3 C6 H6B 109.0
N1B C6 H6B 109.0
H6A C6 H6B 107.8
N1B C7 H7A1 109.5
N1B C7 H7A2 109.5
H7A1 C7 H7A2 109.5
N1B C7 H7A3 109.5
H7A1 C7 H7A3 109.5
H7A2 C7 H7A3 109.5
C9 C8 C13 117.8(3)
C9 C8 C14 123.6(3)
C13 C8 C14 118.7(3)
C9 C8 Ru1 71.6(2)
C13 C8 Ru1 68.0(2)
C14 C8 Ru1 131.2(3)
C8 C9 C10 120.6(3)
C8 C9 Ru1 72.9(2)
C10 C9 Ru1 68.2(2)
C8 C9 H9 119.7
C10 C9 H9 119.7
Ru1 C9 H9 132.1
C11 C10 C9 122.4(3)
C11 C10 Ru1 73.8(2)
C9 C10 Ru1 74.4(2)
C11 C10 H10 118.8
C9 C10 H10 118.8
Ru1 C10 H10 124.7
C10 C11 C12 116.7(3)
C10 C11 C17 121.3(3)
C12 C11 C17 122.0(4)
C10 C11 Ru1 69.6(2)
C12 C11 Ru1 69.40(19)
C17 C11 Ru1 133.5(3)
C13 C12 C11 120.8(3)
C13 C12 Ru1 71.3(2)
C11 C12 Ru1 72.9(2)
C13 C12 H12 119.6
C11 C12 H12 119.6
Ru1 C12 H12 128.5
C12 C13 C8 121.4(3)
C12 C13 Ru1 71.3(2)
C8 C13 Ru1 75.0(2)
C12 C13 H13 119.3
C8 C13 H13 119.3
Ru1 C13 H13 126.3
C16 C14 C8 113.4(3)
C16 C14 C15 111.3(3)
C8 C14 C15 108.7(3)
C16 C14 H14 107.7
C8 C14 H14 107.7
C15 C14 H14 107.7
C14 C15 H15A 109.5
C14 C15 H15B 109.5
H15A C15 H15B 109.5
C14 C15 H15C 109.5
H15A C15 H15C 109.5
H15B C15 H15C 109.5
C14 C16 H16A 109.5
C14 C16 H16B 109.5
H16A C16 H16B 109.5
C14 C16 H16C 109.5
H16A C16 H16C 109.5
H16B C16 H16C 109.5
C11 C17 H17A 109.5
C11 C17 H17B 109.5
H17A C17 H17B 109.5
C11 C17 H17C 109.5
H17A C17 H17C 109.5
H17B C17 H17C 109.5
Cl2 C18 Cl3 110.5(2)
Cl2 C18 H18A 109.5
Cl3 C18 H18A 109.5
Cl2 C18 H18B 109.5
Cl3 C18 H18B 109.5
H18A C18 H18B 108.1
C5 N2 C3 116.1(3)
C5 N2 C4 108.7(3)
C3 N2 C4 112.0(3)
C6 N3 C2 114.7(3)
C6 N3 C4 110.0(3)
C2 N3 C4 110.8(3)
C1 P1A C2 105.6(5)
C1 P1A C3 107.3(4)
C2 P1A C3 98.5(4)
C1 P1A Ru1 119.6(4)
C2 P1A Ru1 111.7(4)
C3 P1A Ru1 112.0(4)
C6 N1B C7 108(2)
C6 N1B C5 107(2)
C7 N1B C5 96.4(15)
C6 N1B Ru1 122.0(17)
C7 N1B Ru1 107.2(18)
C5 N1B Ru1 113.7(19)
C10 Ru1 N1B 91.9(10)
C10 Ru1 C13 78.75(14)
N1B Ru1 C13 165.1(10)
C10 Ru1 C12 66.56(15)
N1B Ru1 C12 147.2(8)
C13 Ru1 C12 37.42(16)
C10 Ru1 P1B 94.6(3)
N1B Ru1 P1B 6.3(9)
C13 Ru1 P1B 161.6(3)
C12 Ru1 P1B 153.1(3)
C10 Ru1 C11 36.62(15)
N1B Ru1 C11 111.1(8)
C13 Ru1 C11 67.69(13)
C12 Ru1 C11 37.68(16)
P1B Ru1 C11 116.4(3)
C10 Ru1 P1A 123.3(2)
N1B Ru1 P1A 77.0(10)
C13 Ru1 P1A 117.8(2)
C12 Ru1 P1A 94.0(2)
P1B Ru1 P1A 80.2(3)
C11 Ru1 P1A 96.3(2)
C10 Ru1 C9 37.37(14)
N1B Ru1 C9 100.3(10)
C13 Ru1 C9 65.29(14)
C12 Ru1 C9 77.88(12)
P1B Ru1 C9 99.0(3)
C11 Ru1 C9 66.51(14)
P1A Ru1 C9 160.6(2)
C10 Ru1 C8 66.28(15)
N1B Ru1 C8 128.3(9)
C13 Ru1 C8 37.07(15)
C12 Ru1 C8 66.92(14)
P1B Ru1 C8 124.6(3)
C11 Ru1 C8 79.18(14)
P1A Ru1 C8 154.3(2)
C9 Ru1 C8 35.44(13)
C10 Ru1 N1A 125.9(6)
N1B Ru1 N1A 77.7(11)
C13 Ru1 N1A 117.2(7)
C12 Ru1 N1A 94.8(7)
P1B Ru1 N1A 80.7(7)
C11 Ru1 N1A 98.5(6)
P1A Ru1 N1A 2.7(8)
C9 Ru1 N1A 163.3(6)
C8 Ru1 N1A 153.2(7)
C10 Ru1 Cl1 147.63(11)
N1B Ru1 Cl1 93.8(8)
C13 Ru1 Cl1 88.33(10)
C12 Ru1 Cl1 117.88(14)
P1B Ru1 Cl1 88.4(2)
C11 Ru1 Cl1 155.14(10)
P1A Ru1 Cl1 89.03(19)
C9 Ru1 Cl1 110.32(10)
C8 Ru1 Cl1 85.54(10)
N1A Ru1 Cl1 86.4(6)

loop_
_geom_bond_atom_site_label_1
_geom_bond_atom_site_label_2
_geom_bond_distance
B1 F4 1.385(5)
B1 F3 1.387(5)
B1 F1 1.392(5)
B1 F2 1.395(5)
C1 P1A 1.777(9)
C1 H1A 0.9800
C1 H1B 0.9800
C1 H1C 0.9800
C2 N3 1.470(5)
C2 P1A 1.798(9)
C2 H2A 0.9900
C2 H2B 0.9900
C3 N2 1.451(5)
C3 P1A 1.834(9)
C3 H3A 0.9900
C3 H3B 0.9900
C4 N2 1.476(4)
C4 N3 1.477(5)
C4 H4A 0.9900
C4 H4B 0.9900
C5 N2 1.444(5)
C5 N1B 1.67(3)
C5 H5A 0.9900
C5 H5B 0.9900
C6 N3 1.436(5)
C6 N1B 1.45(3)
C6 H6A 0.9900
C6 H6B 0.9900
C7 N1B 1.64(3)
C7 H7A1 0.9800
C7 H7A2 0.9800
C7 H7A3 0.9800
C8 C9 1.394(5)
C8 C13 1.434(6)
C8 C14 1.528(5)
C8 Ru1 2.297(4)
C9 C10 1.437(5)
C9 Ru1 2.281(4)
C9 H9 0.9500
C10 C11 1.399(6)
C10 Ru1 2.199(4)
C10 H10 0.9500
C11 C12 1.440(6)
C11 C17 1.506(5)
C11 Ru1 2.252(4)
C12 C13 1.415(6)
C12 Ru1 2.205(3)
C12 H12 0.9500
C13 Ru1 2.205(4)
C13 H13 0.9500
C14 C16 1.522(5)
C14 C15 1.542(5)
C14 H14 1.0000
C15 H15A 0.9800
C15 H15B 0.9800
C15 H15C 0.9800
C16 H16A 0.9800
C16 H16B 0.9800
C16 H16C 0.9800
C17 H17A 0.9800
C17 H17B 0.9800
C17 H17C 0.9800
C18 Cl2 1.767(4)
C18 Cl3 1.772(4)
C18 H18A 0.9900
C18 H18B 0.9900
P1A Ru1 2.266(8)
N1A Ru1 2.34(2)
P1B Ru1 2.244(11)
N1B Ru1 2.20(4)
Cl1 Ru1 2.4215(9)

loop_
_geom_torsion_atom_site_label_1
_geom_torsion_atom_site_label_2
_geom_torsion_atom_site_label_3
_geom_torsion_atom_site_label_4
_geom_torsion
C13 C8 C9 C10 0.8(5)
C14 C8 C9 C10 -178.5(3)
Ru1 C8 C9 C10 -50.7(3)
C13 C8 C9 Ru1 51.6(3)
C14 C8 C9 Ru1 -127.8(4)
C8 C9 C10 C11 -5.8(5)
Ru1 C9 C10 C11 -58.6(3)
C8 C9 C10 Ru1 52.9(3)
C9 C10 C11 C12 6.3(5)
Ru1 C10 C11 C12 -52.7(3)
C9 C10 C11 C17 -171.8(3)
Ru1 C10 C11 C17 129.3(3)
C9 C10 C11 Ru1 58.9(3)
C10 C11 C12 C13 -2.2(5)
C17 C11 C12 C13 175.9(4)
Ru1 C11 C12 C13 -54.9(3)
C10 C11 C12 Ru1 52.8(3)
C17 C11 C12 Ru1 -129.2(3)
C11 C12 C13 C8 -2.5(5)
Ru1 C12 C13 C8 -58.2(4)
C11 C12 C13 Ru1 55.7(3)
C9 C8 C13 C12 3.2(6)
C14 C8 C13 C12 -177.4(3)
Ru1 C8 C13 C12 56.5(3)
C9 C8 C13 Ru1 -53.3(3)
C14 C8 C13 Ru1 126.1(3)
C9 C8 C14 C16 28.2(5)
C13 C8 C14 C16 -151.1(4)
Ru1 C8 C14 C16 -66.3(5)
C9 C8 C14 C15 -96.1(4)
C13 C8 C14 C15 84.5(4)
Ru1 C8 C14 C15 169.3(3)
N1B C5 N2 C3 69.4(14)
N1B C5 N2 C4 -57.9(14)
P1A C3 N2 C5 -63.7(4)
P1A C3 N2 C4 61.9(4)
N3 C4 N2 C5 61.6(4)
N3 C4 N2 C3 -67.9(4)
N1B C6 N3 C2 -64.8(15)
N1B C6 N3 C4 61.0(15)
P1A C2 N3 C6 62.6(4)
P1A C2 N3 C4 -62.7(4)
N2 C4 N3 C6 -60.6(4)
N2 C4 N3 C2 67.3(4)
N3 C2 P1A C1 162.6(3)
N3 C2 P1A C3 51.9(4)
N3 C2 P1A Ru1 -65.9(5)
N2 C3 P1A C1 -160.7(4)
N2 C3 P1A C2 -51.3(5)
N2 C3 P1A Ru1 66.2(5)
N3 C6 N1B C7 -159.8(13)
N3 C6 N1B C5 -57(2)
N3 C6 N1B Ru1 76(2)
N2 C5 N1B C6 57(2)
N2 C5 N1B C7 167.6(10)
N2 C5 N1B Ru1 -80.5(15)
C11 C10 Ru1 N1B -124.1(8)
C9 C10 Ru1 N1B 104.6(8)
C11 C10 Ru1 C13 67.6(2)
C9 C10 Ru1 C13 -63.8(2)
C11 C10 Ru1 C12 30.4(2)
C9 C10 Ru1 C12 -101.0(3)
C11 C10 Ru1 P1B -129.7(3)
C9 C10 Ru1 P1B 98.9(3)
C9 C10 Ru1 C11 -131.4(3)
C11 C10 Ru1 P1A -48.4(4)
C9 C10 Ru1 P1A -179.8(3)
C11 C10 Ru1 C9 131.4(3)
C11 C10 Ru1 C8 104.3(3)
C9 C10 Ru1 C8 -27.02(19)
C11 C10 Ru1 N1A -47.9(9)
C9 C10 Ru1 N1A -179.3(8)
C11 C10 Ru1 Cl1 135.9(2)
C9 C10 Ru1 Cl1 4.6(3)
C6 N1B Ru1 C10 61(2)
C7 N1B Ru1 C10 -64.2(15)
C5 N1B Ru1 C10 -169.4(15)
C6 N1B Ru1 C13 111(3)
C7 N1B Ru1 C13 -14(4)
C5 N1B Ru1 C13 -119(3)
C6 N1B Ru1 C12 14(4)
C7 N1B Ru1 C12 -111.1(13)
C5 N1B Ru1 C12 143.7(9)
C6 N1B Ru1 P1B 177(14)
C7 N1B Ru1 P1B 52(11)
C5 N1B Ru1 P1B -54(11)
C6 N1B Ru1 C11 29(3)
C7 N1B Ru1 C11 -96.2(14)
C5 N1B Ru1 C11 158.6(12)
C6 N1B Ru1 P1A -63(2)
C7 N1B Ru1 P1A 172.0(16)
C5 N1B Ru1 P1A 66.8(15)
C6 N1B Ru1 C9 97(2)
C7 N1B Ru1 C9 -27.6(16)
C5 N1B Ru1 C9 -132.8(15)
C6 N1B Ru1 C8 122(2)
C7 N1B Ru1 C8 -3(2)
C5 N1B Ru1 C8 -108.6(17)
C6 N1B Ru1 N1A -66(2)
C7 N1B Ru1 N1A 169.4(17)
C5 N1B Ru1 N1A 64.1(16)
C6 N1B Ru1 Cl1 -151(2)
C7 N1B Ru1 Cl1 83.9(15)
C5 N1B Ru1 Cl1 -21.3(16)
C12 C13 Ru1 C10 -65.9(2)
C8 C13 Ru1 C10 65.3(2)
C12 C13 Ru1 N1B -118(3)
C8 C13 Ru1 N1B 14(3)
C8 C13 Ru1 C12 131.3(3)
C12 C13 Ru1 P1B -136.1(8)
C8 C13 Ru1 P1B -4.8(9)
C12 C13 Ru1 C11 -29.4(2)
C8 C13 Ru1 C11 101.9(2)
C12 C13 Ru1 P1A 55.9(3)
C8 C13 Ru1 P1A -172.8(3)
C12 C13 Ru1 C9 -102.8(2)
C8 C13 Ru1 C9 28.5(2)
C12 C13 Ru1 C8 -131.3(3)
C12 C13 Ru1 N1A 58.8(7)
C8 C13 Ru1 N1A -169.9(7)
C12 C13 Ru1 Cl1 143.9(2)
C8 C13 Ru1 Cl1 -84.8(2)
C13 C12 Ru1 C10 102.5(2)
C11 C12 Ru1 C10 -29.6(2)
C13 C12 Ru1 N1B 155.2(18)
C11 C12 Ru1 N1B 23.1(18)
C11 C12 Ru1 C13 -132.1(3)
C13 C12 Ru1 P1B 151.1(7)
C11 C12 Ru1 P1B 19.0(7)
C13 C12 Ru1 C11 132.1(3)
C13 C12 Ru1 P1A -132.8(3)
C11 C12 Ru1 P1A 95.1(3)
C13 C12 Ru1 C9 65.0(2)
C11 C12 Ru1 C9 -67.1(2)
C13 C12 Ru1 C8 29.5(2)
C11 C12 Ru1 C8 -102.6(2)
C13 C12 Ru1 N1A -130.2(7)
C11 C12 Ru1 N1A 97.7(7)
C13 C12 Ru1 Cl1 -41.8(2)
C11 C12 Ru1 Cl1 -173.87(19)
C12 C11 Ru1 C10 130.6(3)
C17 C11 Ru1 C10 -114.3(5)
C10 C11 Ru1 N1B 62.6(10)
C12 C11 Ru1 N1B -166.8(10)
C17 C11 Ru1 N1B -51.7(11)
C10 C11 Ru1 C13 -101.5(3)
C12 C11 Ru1 C13 29.2(2)
C17 C11 Ru1 C13 144.3(5)
C10 C11 Ru1 C12 -130.6(3)
C17 C11 Ru1 C12 115.1(5)
C10 C11 Ru1 P1B 58.8(4)
C12 C11 Ru1 P1B -170.6(3)
C17 C11 Ru1 P1B -55.5(5)
C10 C11 Ru1 P1A 141.0(3)
C12 C11 Ru1 P1A -88.4(3)
C17 C11 Ru1 P1A 26.7(5)
C10 C11 Ru1 C9 -29.8(2)
C12 C11 Ru1 C9 100.8(2)
C17 C11 Ru1 C9 -144.1(4)
C10 C11 Ru1 C8 -64.6(2)
C12 C11 Ru1 C8 66.1(2)
C17 C11 Ru1 C8 -178.8(4)
C10 C11 Ru1 N1A 142.6(7)
C12 C11 Ru1 N1A -86.8(7)
C17 C11 Ru1 N1A 28.3(8)
C10 C11 Ru1 Cl1 -117.6(3)
C12 C11 Ru1 Cl1 13.0(4)
C17 C11 Ru1 Cl1 128.1(3)
C1 P1A Ru1 C10 91.9(5)
C2 P1A Ru1 C10 -32.0(5)
C3 P1A Ru1 C10 -141.4(3)
C1 P1A Ru1 N1B 175.5(9)
C2 P1A Ru1 N1B 51.6(9)
C3 P1A Ru1 N1B -57.8(9)
C1 P1A Ru1 C13 -2.8(5)
C2 P1A Ru1 C13 -126.8(4)
C3 P1A Ru1 C13 123.9(4)
C1 P1A Ru1 C12 27.5(5)
C2 P1A Ru1 C12 -96.5(4)
C3 P1A Ru1 C12 154.2(4)
C1 P1A Ru1 P1B -179.0(5)
C2 P1A Ru1 P1B 57.1(4)
C3 P1A Ru1 P1B -52.3(4)
C1 P1A Ru1 C11 65.3(5)
C2 P1A Ru1 C11 -58.7(4)
C3 P1A Ru1 C11 -168.1(4)
C1 P1A Ru1 C9 91.5(8)
C2 P1A Ru1 C9 -32.4(10)
C3 P1A Ru1 C9 -141.8(5)
C1 P1A Ru1 C8 -12.8(8)
C2 P1A Ru1 C8 -136.8(4)
C3 P1A Ru1 C8 113.9(5)
C1 P1A Ru1 N1A -80(19)
C2 P1A Ru1 N1A 156(19)
C3 P1A Ru1 N1A 47(19)
C1 P1A Ru1 Cl1 -90.4(4)
C2 P1A Ru1 Cl1 145.6(4)
C3 P1A Ru1 Cl1 36.3(4)
C8 C9 Ru1 C10 -134.2(3)
C8 C9 Ru1 N1B 146.4(8)
C10 C9 Ru1 N1B -79.4(8)
C8 C9 Ru1 C13 -29.8(2)
C10 C9 Ru1 C13 104.4(2)
C8 C9 Ru1 C12 -67.1(3)
C10 C9 Ru1 C12 67.1(3)
C8 C9 Ru1 P1B 140.1(3)
C10 C9 Ru1 P1B -85.7(3)
C8 C9 Ru1 C11 -104.9(2)
C10 C9 Ru1 C11 29.2(2)
C8 C9 Ru1 P1A -133.6(7)
C10 C9 Ru1 P1A 0.5(8)
C10 C9 Ru1 C8 134.2(3)
C8 C9 Ru1 N1A -132(2)
C10 C9 Ru1 N1A 2(2)
C8 C9 Ru1 Cl1 48.4(2)
C10 C9 Ru1 Cl1 -177.4(2)
C9 C8 Ru1 C10 28.4(2)
C13 C8 Ru1 C10 -103.2(3)
C14 C8 Ru1 C10 147.3(4)
C9 C8 Ru1 N1B -44.0(11)
C13 C8 Ru1 N1B -175.6(11)
C14 C8 Ru1 N1B 75.0(11)
C9 C8 Ru1 C13 131.6(3)
C14 C8 Ru1 C13 -109.5(4)
C9 C8 Ru1 C12 101.8(3)
C13 C8 Ru1 C12 -29.8(2)
C14 C8 Ru1 C12 -139.2(4)
C9 C8 Ru1 P1B -50.2(4)
C13 C8 Ru1 P1B 178.2(3)
C14 C8 Ru1 P1B 68.7(5)
C9 C8 Ru1 C11 64.4(2)
C13 C8 Ru1 C11 -67.2(2)
C14 C8 Ru1 C11 -176.6(4)
C9 C8 Ru1 P1A 146.4(5)
C13 C8 Ru1 P1A 14.8(6)
C14 C8 Ru1 P1A -94.7(6)
C13 C8 Ru1 C9 -131.6(3)
C14 C8 Ru1 C9 118.9(4)
C9 C8 Ru1 N1A 151.8(13)
C13 C8 Ru1 N1A 20.3(14)
C14 C8 Ru1 N1A -89.2(14)
C9 C8 Ru1 Cl1 -135.3(2)
C13 C8 Ru1 Cl1 93.1(2)
C14 C8 Ru1 Cl1 -16.3(3)
